data_7005284
loop_
_publ_author_name
'Chen, Jacky'
'Russo, Robert'
'Chao, Wilson'
'Margerum, Lawrence D.'
'Malachowski, Mitchell R.'
'White, Ryan'
'Thawley, Zachary'
'Thayer, Angelina'
'Rheingold, Arnold L.'
'Zakharov, Lev N.'

_publ_section_title
;
 Synthesis, structure, redox properties and azide binding for a series
 of biphenyl-based Cu(II) complexes.
;
_journal_issue 24
_journal_name_full 'Dalton transactions (Cambridge, England : 2003)'
_journal_page_first 2571
_journal_page_last 2579
_journal_paper_doi 10.1039/b700114b
_journal_year 2007
_chemical_formula_sum 'C28 H27.6 Cl2 Cu N5 O4.3'
_chemical_formula_weight 637.39
_chemical_name_systematic
;

?

;
_space_group_IT_number 2
_symmetry_cell_setting triclinic
_symmetry_space_group_name_Hall '-P 1'
_symmetry_space_group_name_H-M 'P -1'
_atom_sites_solution_hydrogens geom
_atom_sites_solution_primary direct
_atom_sites_solution_secondary difmap
_audit_creation_method SHELXL-97
_cell_angle_alpha 110.350(2)
_cell_angle_beta 95.181(2)
_cell_angle_gamma 102.478(2)
_cell_formula_units_Z 2
_cell_length_a 9.3313(10)
_cell_length_b 12.8655(14)
_cell_length_c 13.1271(14)
_cell_measurement_reflns_used 9680
_cell_measurement_temperature 100(2)
_cell_measurement_theta_max 0.00
_cell_measurement_theta_min 0.00
_cell_volume 1418.9(3)
_computing_cell_refinement 'Bruker SMART'
_computing_data_collection 'Bruker SMART'
_computing_data_reduction 'Bruker SAINT'
_computing_molecular_graphics 'Bruker SHELXTL'
_computing_publication_material 'Bruker SHELXTL'
_computing_structure_refinement 'SHELXL-97 (Sheldrick, 1997)'
_computing_structure_solution 'SHELXS-97 (Sheldrick, 1990)'
_diffrn_ambient_temperature 100(2)
_diffrn_measured_fraction_theta_full 0.995
_diffrn_measured_fraction_theta_max 0.959
_diffrn_measurement_device_type 'CCD area detector'
_diffrn_measurement_method 'phi and omega scans'
_diffrn_radiation_monochromator graphite
_diffrn_radiation_source 'fine-focus sealed tube'
_diffrn_radiation_type MoK\a
_diffrn_radiation_wavelength 0.71073
_diffrn_reflns_av_R_equivalents 0.0258
_diffrn_reflns_av_sigmaI/netI 0.0391
_diffrn_reflns_limit_h_max 11
_diffrn_reflns_limit_h_min -12
_diffrn_reflns_limit_k_max 16
_diffrn_reflns_limit_k_min -16
_diffrn_reflns_limit_l_max 16
_diffrn_reflns_limit_l_min -17
_diffrn_reflns_number 12149
_diffrn_reflns_theta_full 25.00
_diffrn_reflns_theta_max 27.54
_diffrn_reflns_theta_min 1.68
_exptl_absorpt_coefficient_mu 1.003
_exptl_absorpt_correction_T_max 0.853
_exptl_absorpt_correction_T_min 0.773
_exptl_absorpt_correction_type multi-scan
_exptl_absorpt_process_details SADABS
_exptl_crystal_colour Green
_exptl_crystal_density_diffrn 1.492
_exptl_crystal_density_method 'not measured'
_exptl_crystal_description Block
_exptl_crystal_F_000 656
_exptl_crystal_size_max 0.25
_exptl_crystal_size_mid 0.21
_exptl_crystal_size_min 0.16
_refine_diff_density_max 0.588
_refine_diff_density_min -0.597
_refine_diff_density_rms 0.069
_refine_ls_extinction_method none
_refine_ls_goodness_of_fit_ref 1.002
_refine_ls_hydrogen_treatment mixed
_refine_ls_matrix_type full
_refine_ls_number_parameters 473
_refine_ls_number_reflns 6271
_refine_ls_number_restraints 0
_refine_ls_restrained_S_all 1.002
_refine_ls_R_factor_all 0.0393
_refine_ls_R_factor_gt 0.0356
_refine_ls_shift/su_max 0.001
_refine_ls_shift/su_mean 0.000
_refine_ls_structure_factor_coef Fsqd
_refine_ls_weighting_details 'calc w=1/[\s^2^(Fo^2^)+(0.0460P)^2^+1.0327P] where P=(Fo^2^+2Fc^2^)/3'
_refine_ls_weighting_scheme calc
_refine_ls_wR_factor_gt 0.0906
_refine_ls_wR_factor_ref 0.0926
_reflns_number_gt 5667
_reflns_number_total 6271
_reflns_threshold_expression >2sigma(I)
_cod_data_source_file b700114b.txt
_cod_data_source_block mrm33
_cod_depositor_comments
;
The following automatic conversions were performed:
'_symmetry_cell_setting' value 'Triclinic' changed to 'triclinic'
according to '/home/saulius/struct/CIF-dictionaries/cif_core.dic'
dictionary named 'cif_core.dic' version 2.4.1 from
2010-06-29.

'_exptl_absorpt_correction_type' value 'Multi-scan' changed
to 'multi-scan' according to
'/home/saulius/struct/CIF-dictionaries/cif_core.dic' dictionary named
'cif_core.dic' version 2.4.1 from 2010-06-29.

Automatic conversion script
Id: cif_fix_enum 1527 2010-12-29 10:47:43Z saulius 
;
_cod_original_sg_symbol_H-M P-1
_cod_original_formula_sum 'C28 H27.60 Cl2 Cu N5 O4.30'
_cod_database_code 7005284

loop_
_symmetry_equiv_pos_as_xyz
'x, y, z'
'-x, -y, -z'

loop_
_atom_site_label
_atom_site_type_symbol
_atom_site_fract_x
_atom_site_fract_y
_atom_site_fract_z
_atom_site_U_iso_or_equiv
_atom_site_adp_type
_atom_site_occupancy
_atom_site_symmetry_multiplicity
_atom_site_calc_flag
_atom_site_refinement_flags
_atom_site_disorder_assembly
_atom_site_disorder_group
Cu1 Cu 0.10864(3) 0.200038(19) 0.305001(19) 0.01577(8) Uani 1 1 d . . .
Cl1 Cl 0.14783(6) 0.14749(4) 0.12864(4) 0.02238(12) Uani 1 1 d . . .
Cl2 Cl 0.25745(5) 0.13164(4) 0.41762(4) 0.02045(11) Uani 1 1 d . . .
O1 O -0.13803(18) -0.07999(13) 0.39054(13) 0.0228(3) Uani 1 1 d . . .
O2 O -0.62857(18) -0.43806(14) -0.00341(14) 0.0294(4) Uani 1 1 d . . .
O3 O -0.47393(19) -0.37067(14) -0.09221(13) 0.0326(4) Uani 1 1 d . . .
N1 N 0.2489(2) 0.35769(14) 0.35547(14) 0.0192(4) Uani 1 1 d . . .
N2 N 0.00530(19) 0.29030(15) 0.43444(15) 0.0226(4) Uani 1 1 d . . .
N3 N -0.07036(19) 0.06445(13) 0.26830(15) 0.0165(3) Uani 1 1 d . . .
N4 N -0.5120(2) -0.37376(15) -0.00586(15) 0.0225(4) Uani 1 1 d . . .
C1 C 0.3603(2) 0.39165(18) 0.30805(18) 0.0219(4) Uani 1 1 d . . .
C2 C 0.4484(3) 0.50445(19) 0.3488(2) 0.0259(5) Uani 1 1 d . . .
C3 C 0.4195(3) 0.58438(18) 0.4401(2) 0.0280(5) Uani 1 1 d . . .
C4 C 0.3042(3) 0.54923(18) 0.49057(19) 0.0262(5) Uani 1 1 d . . .
C5 C 0.2219(3) 0.43505(17) 0.44646(18) 0.0235(4) Uani 1 1 d . . .
C6 C 0.1041(4) 0.3895(2) 0.4985(2) 0.0411(7) Uani 1 1 d . . .
C7 C -0.1045(2) 0.24084(17) 0.48640(18) 0.0202(4) Uani 1 1 d . . .
C8 C -0.0740(3) 0.26083(19) 0.59838(19) 0.0252(5) Uani 1 1 d . . .
C9 C -0.1811(3) 0.2147(2) 0.6484(2) 0.0290(5) Uani 1 1 d . . .
C10 C -0.3209(3) 0.1490(2) 0.5871(2) 0.0303(5) Uani 1 1 d . . .
C11 C -0.3515(3) 0.12845(18) 0.4759(2) 0.0260(5) Uani 1 1 d . . .
C12 C -0.2446(2) 0.17157(16) 0.42260(18) 0.0209(4) Uani 1 1 d . . .
C13 C -0.2827(2) 0.14730(16) 0.30254(18) 0.0205(4) Uani 1 1 d . . .
C14 C -0.4101(2) 0.17167(19) 0.2613(2) 0.0268(5) Uani 1 1 d . . .
C15 C -0.4476(3) 0.1490(2) 0.1503(2) 0.0306(5) Uani 1 1 d . . .
C16 C -0.3593(3) 0.10140(19) 0.0778(2) 0.0277(5) Uani 1 1 d . . .
C17 C -0.2344(2) 0.07308(18) 0.11591(19) 0.0228(4) Uani 1 1 d . . .
C18 C -0.1985(2) 0.09472(16) 0.22750(17) 0.0183(4) Uani 1 1 d . . .
C19 C -0.0578(2) -0.05316(16) 0.20249(18) 0.0181(4) Uani 1 1 d . . .
C20 C -0.1942(2) -0.14419(16) 0.19718(17) 0.0183(4) Uani 1 1 d . . .
C21 C -0.2312(2) -0.15370(17) 0.29603(17) 0.0199(4) Uani 1 1 d . . .
C22 C -0.3588(3) -0.23422(19) 0.29450(19) 0.0244(5) Uani 1 1 d . . .
C23 C -0.4516(3) -0.30625(19) 0.19534(19) 0.0239(4) Uani 1 1 d . . .
C24 C -0.4140(2) -0.29684(17) 0.09872(17) 0.0207(4) Uani 1 1 d . . .
C25 C -0.2873(2) -0.21698(17) 0.09826(18) 0.0191(4) Uani 1 1 d . . .
O4 O -0.9386(3) 0.5704(2) 0.71621(16) 0.0576(6) Uani 1 1 d . . .
N5 N -0.9684(2) 0.61831(17) 0.89519(17) 0.0303(4) Uani 1 1 d . . .
C26 C -0.8910(3) 0.6201(2) 0.8158(2) 0.0375(6) Uani 1 1 d . . .
C27 C -1.1235(3) 0.5558(3) 0.8687(3) 0.0464(7) Uani 1 1 d . . .
C28 C -0.9091(4) 0.6951(3) 1.0087(2) 0.0448(7) Uani 1 1 d . . .
O5 O -0.7005(10) 0.9404(8) 0.1938(8) 0.070(2) Uiso 0.30 1 d P . .
H1 H 0.375(3) 0.336(2) 0.247(2) 0.019(6) Uiso 1 1 d . . .
H2 H 0.517(3) 0.521(2) 0.313(2) 0.027(7) Uiso 1 1 d . . .
H3 H 0.471(3) 0.653(3) 0.469(2) 0.036(8) Uiso 1 1 d . . .
H4 H 0.280(3) 0.600(2) 0.551(2) 0.025(6) Uiso 1 1 d . . .
H6 H 0.079(3) 0.437(2) 0.552(2) 0.026(7) Uiso 1 1 d . . .
H8 H 0.018(3) 0.302(2) 0.639(2) 0.031(7) Uiso 1 1 d . . .
H9 H -0.155(3) 0.231(2) 0.724(2) 0.034(7) Uiso 1 1 d . . .
H10 H -0.395(3) 0.120(2) 0.619(2) 0.036(7) Uiso 1 1 d . . .
H11 H -0.447(3) 0.083(2) 0.436(2) 0.019(6) Uiso 1 1 d . . .
H14 H -0.473(3) 0.202(2) 0.309(2) 0.038(8) Uiso 1 1 d . . .
H15 H -0.534(3) 0.163(2) 0.124(2) 0.031(7) Uiso 1 1 d . . .
H16 H -0.378(3) 0.089(2) 0.001(2) 0.026(7) Uiso 1 1 d . . .
H17 H -0.175(3) 0.040(2) 0.068(2) 0.018(6) Uiso 1 1 d . . .
H19A H 0.039(3) -0.059(2) 0.2403(19) 0.018(6) Uiso 1 1 d . . .
H19B H -0.042(3) -0.0570(19) 0.132(2) 0.015(5) Uiso 1 1 d . . .
H22 H -0.385(3) -0.238(3) 0.360(3) 0.044(8) Uiso 1 1 d . . .
H23 H -0.534(3) -0.357(2) 0.192(2) 0.022(6) Uiso 1 1 d . . .
H25 H -0.268(3) -0.214(2) 0.033(2) 0.020(6) Uiso 1 1 d . . .
H26 H -0.781(3) 0.661(3) 0.846(2) 0.043(8) Uiso 1 1 d . . .
H27A H -1.189(4) 0.609(3) 0.880(3) 0.062(10) Uiso 1 1 d . . .
H27B H -1.146(4) 0.516(3) 0.924(3) 0.078(12) Uiso 1 1 d . . .
H27C H -1.145(4) 0.501(3) 0.798(3) 0.057(10) Uiso 1 1 d . . .
H28A H -0.923(4) 0.653(3) 1.051(3) 0.063(11) Uiso 1 1 d . . .
H28B H -0.960(3) 0.750(3) 1.027(2) 0.040(8) Uiso 1 1 d . . .
H28C H -0.789(4) 0.728(3) 1.017(3) 0.051(9) Uiso 1 1 d . . .
H3N H -0.073(3) 0.066(2) 0.334(2) 0.016(6) Uiso 1 1 d . . .
H1O H -0.169(3) -0.092(3) 0.436(2) 0.033(8) Uiso 1 1 d . . .

loop_
_atom_site_aniso_label
_atom_site_aniso_U_11
_atom_site_aniso_U_22
_atom_site_aniso_U_33
_atom_site_aniso_U_23
_atom_site_aniso_U_13
_atom_site_aniso_U_12
Cu1 0.01880(13) 0.01129(12) 0.01434(13) 0.00319(9) 0.00358(9) 0.00071(9)
Cl1 0.0255(3) 0.0194(2) 0.0162(2) 0.00308(19) 0.00679(19) -0.00163(19)
Cl2 0.0198(2) 0.0222(2) 0.0200(2) 0.0106(2) 0.00273(18) 0.00299(18)
O1 0.0270(8) 0.0212(7) 0.0171(8) 0.0073(6) 0.0038(6) 0.0000(6)
O2 0.0258(8) 0.0262(8) 0.0296(9) 0.0098(7) 0.0038(7) -0.0048(6)
O3 0.0389(10) 0.0309(9) 0.0199(8) 0.0093(7) 0.0037(7) -0.0056(7)
N1 0.0244(9) 0.0135(7) 0.0168(8) 0.0048(7) 0.0034(7) 0.0009(7)
N2 0.0174(8) 0.0214(8) 0.0194(9) 0.0000(7) 0.0060(7) -0.0020(7)
N3 0.0190(8) 0.0117(7) 0.0160(9) 0.0026(7) 0.0036(7) 0.0025(6)
N4 0.0240(9) 0.0181(8) 0.0237(9) 0.0084(7) 0.0034(7) 0.0016(7)
C1 0.0252(11) 0.0184(10) 0.0201(11) 0.0078(9) 0.0023(8) 0.0019(8)
C2 0.0253(11) 0.0218(10) 0.0290(12) 0.0141(10) -0.0001(9) -0.0027(9)
C3 0.0339(12) 0.0135(10) 0.0289(12) 0.0080(9) -0.0070(10) -0.0041(9)
C4 0.0377(13) 0.0138(9) 0.0209(11) 0.0030(9) -0.0011(9) 0.0027(9)
C5 0.0343(12) 0.0153(9) 0.0185(10) 0.0055(8) 0.0043(9) 0.0031(8)
C6 0.070(2) 0.0137(10) 0.0336(14) 0.0009(10) 0.0348(14) 0.0028(11)
C7 0.0197(10) 0.0155(9) 0.0231(11) 0.0036(8) 0.0081(8) 0.0043(8)
C8 0.0268(11) 0.0201(10) 0.0253(11) 0.0051(9) 0.0079(9) 0.0042(9)
C9 0.0385(13) 0.0251(11) 0.0268(12) 0.0108(10) 0.0141(10) 0.0102(10)
C10 0.0310(12) 0.0226(11) 0.0430(14) 0.0153(10) 0.0210(11) 0.0075(9)
C11 0.0213(11) 0.0164(9) 0.0377(13) 0.0066(9) 0.0106(10) 0.0034(8)
C12 0.0195(10) 0.0127(9) 0.0267(11) 0.0021(8) 0.0073(8) 0.0041(8)
C13 0.0166(9) 0.0127(9) 0.0265(11) 0.0027(8) 0.0034(8) 0.0005(7)
C14 0.0185(10) 0.0189(10) 0.0349(13) 0.0016(9) 0.0025(9) 0.0041(8)
C15 0.0207(11) 0.0241(11) 0.0408(14) 0.0075(10) -0.0037(10) 0.0051(9)
C16 0.0271(11) 0.0224(10) 0.0262(12) 0.0057(9) -0.0045(9) 0.0010(9)
C17 0.0233(10) 0.0155(9) 0.0233(11) 0.0033(8) 0.0012(9) 0.0008(8)
C18 0.0172(9) 0.0103(8) 0.0218(10) 0.0020(8) 0.0012(8) 0.0003(7)
C19 0.0211(10) 0.0125(9) 0.0191(10) 0.0032(8) 0.0073(8) 0.0043(7)
C20 0.0209(10) 0.0128(8) 0.0207(10) 0.0050(8) 0.0075(8) 0.0045(7)
C21 0.0236(10) 0.0163(9) 0.0190(10) 0.0060(8) 0.0047(8) 0.0047(8)
C22 0.0294(11) 0.0225(10) 0.0198(11) 0.0094(9) 0.0066(9) 0.0008(9)
C23 0.0237(11) 0.0216(10) 0.0247(11) 0.0106(9) 0.0054(9) -0.0011(9)
C24 0.0251(10) 0.0155(9) 0.0190(10) 0.0051(8) 0.0039(8) 0.0027(8)
C25 0.0253(10) 0.0143(9) 0.0188(10) 0.0066(8) 0.0080(8) 0.0053(8)
O4 0.0590(14) 0.0645(14) 0.0256(10) -0.0084(10) 0.0055(9) 0.0125(11)
N5 0.0340(11) 0.0275(10) 0.0297(11) 0.0090(9) 0.0061(9) 0.0117(8)
C26 0.0400(15) 0.0311(13) 0.0303(14) -0.0003(11) 0.0089(11) 0.0057(11)
C27 0.0354(15) 0.0465(17) 0.061(2) 0.0247(17) 0.0108(14) 0.0106(13)
C28 0.0584(19) 0.0534(18) 0.0255(14) 0.0102(13) 0.0090(13) 0.0277(16)

loop_
_atom_type_symbol
_atom_type_description
_atom_type_scat_dispersion_real
_atom_type_scat_dispersion_imag
_atom_type_scat_source
C C 0.0033 0.0016 'International Tables Vol C Tables 4.2.6.8 and 6.1.1.4'
H H 0.0000 0.0000 'International Tables Vol C Tables 4.2.6.8 and 6.1.1.4'
N N 0.0061 0.0033 'International Tables Vol C Tables 4.2.6.8 and 6.1.1.4'
O O 0.0106 0.0060 'International Tables Vol C Tables 4.2.6.8 and 6.1.1.4'
Cl Cl 0.1484 0.1585 'International Tables Vol C Tables 4.2.6.8 and 6.1.1.4'
Cu Cu 0.3201 1.2651 'International Tables Vol C Tables 4.2.6.8 and 6.1.1.4'

loop_
_geom_angle_atom_site_label_1
_geom_angle_atom_site_label_2
_geom_angle_atom_site_label_3
_geom_angle
_geom_angle_site_symmetry_1
_geom_angle_site_symmetry_3
_geom_angle_publ_flag
N1 Cu1 N3 165.33(7) . . ?
N1 Cu1 N2 80.56(7) . . ?
N3 Cu1 N2 86.53(7) . . ?
N1 Cu1 Cl1 94.48(5) . . ?
N3 Cu1 Cl1 93.43(5) . . ?
N2 Cu1 Cl1 150.87(6) . . ?
N1 Cu1 Cl2 95.22(5) . . ?
N3 Cu1 Cl2 93.01(5) . . ?
N2 Cu1 Cl2 95.96(6) . . ?
Cl1 Cu1 Cl2 113.11(2) . . ?
C21 O1 H1O 107(2) . . ?
C1 N1 C5 118.77(18) . . ?
C1 N1 Cu1 126.96(15) . . ?
C5 N1 Cu1 114.26(14) . . ?
C6 N2 C7 116.86(18) . . ?
C6 N2 Cu1 108.23(15) . . ?
C7 N2 Cu1 126.99(13) . . ?
C18 N3 C19 115.13(16) . . ?
C18 N3 Cu1 107.37(12) . . ?
C19 N3 Cu1 118.83(13) . . ?
C18 N3 H3N 111.0(16) . . ?
C19 N3 H3N 105.0(16) . . ?
Cu1 N3 H3N 98.1(16) . . ?
O2 N4 O3 123.03(18) . . ?
O2 N4 C24 118.55(18) . . ?
O3 N4 C24 118.42(17) . . ?
N1 C1 C2 122.0(2) . . ?
N1 C1 H1 115.7(15) . . ?
C2 C1 H1 122.3(15) . . ?
C3 C2 C1 119.5(2) . . ?
C3 C2 H2 123.4(18) . . ?
C1 C2 H2 117.1(18) . . ?
C2 C3 C4 118.7(2) . . ?
C2 C3 H3 123(2) . . ?
C4 C3 H3 118(2) . . ?
C5 C4 C3 118.8(2) . . ?
C5 C4 H4 119.6(16) . . ?
C3 C4 H4 121.6(16) . . ?
N1 C5 C4 122.2(2) . . ?
N1 C5 C6 115.63(18) . . ?
C4 C5 C6 122.2(2) . . ?
N2 C6 C5 116.3(2) . . ?
N2 C6 H6 119.9(18) . . ?
C5 C6 H6 117.8(18) . . ?
C8 C7 C12 120.0(2) . . ?
C8 C7 N2 120.86(19) . . ?
C12 C7 N2 119.18(19) . . ?
C9 C8 C7 120.6(2) . . ?
C9 C8 H8 118.9(18) . . ?
C7 C8 H8 120.4(18) . . ?
C8 C9 C10 119.9(2) . . ?
C8 C9 H9 117.4(17) . . ?
C10 C9 H9 122.6(17) . . ?
C11 C10 C9 119.7(2) . . ?
C11 C10 H10 118.7(18) . . ?
C9 C10 H10 121.5(18) . . ?
C10 C11 C12 121.7(2) . . ?
C10 C11 H11 118.4(15) . . ?
C12 C11 H11 120.0(15) . . ?
C11 C12 C7 118.1(2) . . ?
C11 C12 C13 119.77(19) . . ?
C7 C12 C13 122.08(19) . . ?
C18 C13 C14 118.3(2) . . ?
C18 C13 C12 121.55(19) . . ?
C14 C13 C12 120.1(2) . . ?
C15 C14 C13 120.9(2) . . ?
C15 C14 H14 118.9(18) . . ?
C13 C14 H14 120.2(18) . . ?
C14 C15 C16 120.1(2) . . ?
C14 C15 H15 119.8(17) . . ?
C16 C15 H15 120.1(17) . . ?
C15 C16 C17 120.3(2) . . ?
C15 C16 H16 122.4(15) . . ?
C17 C16 H16 117.3(15) . . ?
C18 C17 C16 119.3(2) . . ?
C18 C17 H17 119.7(15) . . ?
C16 C17 H17 121.1(15) . . ?
C17 C18 C13 121.1(2) . . ?
C17 C18 N3 120.02(19) . . ?
C13 C18 N3 118.86(18) . . ?
N3 C19 C20 111.02(16) . . ?
N3 C19 H19A 104.8(13) . . ?
C20 C19 H19A 113.9(13) . . ?
N3 C19 H19B 109.3(14) . . ?
C20 C19 H19B 111.9(14) . . ?
H19A C19 H19B 105.5(19) . . ?
C25 C20 C21 118.62(18) . . ?
C25 C20 C19 122.04(19) . . ?
C21 C20 C19 119.32(18) . . ?
O1 C21 C22 122.7(2) . . ?
O1 C21 C20 116.48(18) . . ?
C22 C21 C20 120.86(19) . . ?
C23 C22 C21 120.2(2) . . ?
C23 C22 H22 119.1(19) . . ?
C21 C22 H22 120.7(19) . . ?
C22 C23 C24 118.6(2) . . ?
C22 C23 H23 121.7(16) . . ?
C24 C23 H23 119.7(16) . . ?
C23 C24 C25 122.2(2) . . ?
C23 C24 N4 118.32(18) . . ?
C25 C24 N4 119.44(19) . . ?
C20 C25 C24 119.5(2) . . ?
C20 C25 H25 121.7(15) . . ?
C24 C25 H25 118.7(15) . . ?
C26 N5 C27 120.6(2) . . ?
C26 N5 C28 120.9(2) . . ?
C27 N5 C28 117.5(3) . . ?
O4 C26 N5 125.8(3) . . ?
O4 C26 H26 121.6(17) . . ?
N5 C26 H26 112.2(17) . . ?
N5 C27 H27A 111(2) . . ?
N5 C27 H27B 109(2) . . ?
H27A C27 H27B 104(3) . . ?
N5 C27 H27C 110(2) . . ?
H27A C27 H27C 113(3) . . ?
H27B C27 H27C 109(3) . . ?
N5 C28 H28A 108(2) . . ?
N5 C28 H28B 108.4(19) . . ?
H28A C28 H28B 110(3) . . ?
N5 C28 H28C 108.2(17) . . ?
H28A C28 H28C 107(3) . . ?
H28B C28 H28C 115(3) . . ?

loop_
_geom_bond_atom_site_label_1
_geom_bond_atom_site_label_2
_geom_bond_distance
_geom_bond_site_symmetry_2
_geom_bond_publ_flag
Cu1 N1 2.0069(17) . ?
Cu1 N3 2.0189(16) . ?
Cu1 N2 2.1384(18) . ?
Cu1 Cl1 2.2631(6) . ?
Cu1 Cl2 2.4393(6) . ?
O1 C21 1.351(3) . ?
O1 H1O 0.73(3) . ?
O2 N4 1.227(2) . ?
O3 N4 1.229(2) . ?
N1 C1 1.330(3) . ?
N1 C5 1.348(3) . ?
N2 C6 1.338(3) . ?
N2 C7 1.437(3) . ?
N3 C18 1.448(3) . ?
N3 C19 1.495(2) . ?
N3 H3N 0.86(2) . ?
N4 C24 1.462(3) . ?
C1 C2 1.390(3) . ?
C1 H1 0.92(3) . ?
C2 C3 1.374(4) . ?
C2 H2 0.86(3) . ?
C3 C4 1.389(4) . ?
C3 H3 0.84(3) . ?
C4 C5 1.387(3) . ?
C4 H4 0.91(3) . ?
C5 C6 1.468(3) . ?
C6 H6 0.85(3) . ?
C7 C8 1.392(3) . ?
C7 C12 1.409(3) . ?
C8 C9 1.384(3) . ?
C8 H8 0.91(3) . ?
C9 C10 1.387(4) . ?
C9 H9 0.94(3) . ?
C10 C11 1.381(4) . ?
C10 H10 0.92(3) . ?
C11 C12 1.396(3) . ?
C11 H11 0.94(2) . ?
C12 C13 1.489(3) . ?
C13 C18 1.397(3) . ?
C13 C14 1.403(3) . ?
C14 C15 1.378(4) . ?
C14 H14 0.94(3) . ?
C15 C16 1.383(4) . ?
C15 H15 0.92(3) . ?
C16 C17 1.395(3) . ?
C16 H16 0.96(3) . ?
C17 C18 1.387(3) . ?
C17 H17 0.93(2) . ?
C19 C20 1.510(3) . ?
C19 H19A 1.02(2) . ?
C19 H19B 0.94(2) . ?
C20 C25 1.384(3) . ?
C20 C21 1.411(3) . ?
C21 C22 1.393(3) . ?
C22 C23 1.383(3) . ?
C22 H22 0.93(3) . ?
C23 C24 1.384(3) . ?
C23 H23 0.88(3) . ?
C24 C25 1.391(3) . ?
C25 H25 0.91(3) . ?
O4 C26 1.228(3) . ?
N5 C26 1.324(3) . ?
N5 C27 1.439(4) . ?
N5 C28 1.447(4) . ?
C26 H26 1.02(3) . ?
C27 H27A 1.00(4) . ?
C27 H27B 1.04(4) . ?
C27 H27C 0.92(4) . ?
C28 H28A 0.90(4) . ?
C28 H28B 0.91(3) . ?
C28 H28C 1.09(3) . ?

loop_
_geom_hbond_atom_site_label_D
_geom_hbond_atom_site_label_H
_geom_hbond_atom_site_label_A
_geom_hbond_distance_DH
_geom_hbond_distance_HA
_geom_hbond_distance_DA
_geom_hbond_angle_DHA
_geom_hbond_site_symmetry_A
N3 H3N O1 0.86(2) 2.23(2) 2.860(2) 130(2) .
O1 H1O Cl2 0.73(3) 2.33(3) 3.0620(18) 178(3) 2_556
